data_2011395
loop_
_publ_author_name
'Ghosh, Sutapa'
'Jennissen, Jason D.'
'Zheng, Yaguo'
'Uckun, Fatih M.'

_publ_section_title
;
 Three leflunomide metabolite analogs
;
_journal_issue 10
_journal_name_full 'Acta Crystallographica Section C'
_journal_page_first 1254
_journal_page_last 1257
_journal_paper_doi 10.1107/S0108270100009768
_journal_volume 56
_journal_year 2000
_chemical_formula_moiety 'C12 H12 N2 O4 S'
_chemical_formula_sum 'C12 H12 N2 O4 S'
_chemical_formula_weight 280.30
_chemical_name_systematic
;
1-cyano-2-hydroxy-N-[4-(methylsulfonyl)phenyl]but-2-enamide
;
_space_group_IT_number 14
_symmetry_cell_setting monoclinic
_symmetry_space_group_name_Hall '-P 2yn'
_symmetry_space_group_name_H-M 'P 1 21/n 1'
_cell_angle_alpha 90.00
_cell_angle_beta 97.6440(10)
_cell_angle_gamma 90.00
_cell_formula_units_Z 4
_cell_length_a 8.8002(10)
_cell_length_b 5.5336(6)
_cell_length_c 25.852(3)
_cell_measurement_reflns_used 5320
_cell_measurement_temperature 295(2)
_cell_measurement_theta_max 26.40
_cell_measurement_theta_min 1.59
_cell_volume 1247.7(2)
_computing_cell_refinement 'SAINT (Bruker, 1998)'
_computing_data_collection 'SMART (Bruker, 1998)'
_computing_data_reduction SAINT
_computing_molecular_graphics 'SHELXTL (Bruker, 1997)'
_computing_publication_material SHELXTL
_computing_structure_refinement 'SHELXL97 (Sheldrick, 1997)'
_computing_structure_solution 'SHELXS97 (Sheldrick, 1990)'
_diffrn_ambient_temperature 295(2)
_diffrn_measured_fraction_theta_full .985
_diffrn_measured_fraction_theta_max .985
_diffrn_measurement_device_type 'Bruker SMART CCD area-detector'
_diffrn_measurement_method \w
_diffrn_radiation_type MoK\a
_diffrn_radiation_wavelength .71073
_diffrn_reflns_av_R_equivalents .030
_diffrn_reflns_limit_h_max 10
_diffrn_reflns_limit_h_min -11
_diffrn_reflns_limit_k_max 6
_diffrn_reflns_limit_k_min -6
_diffrn_reflns_limit_l_max 31
_diffrn_reflns_limit_l_min -32
_diffrn_reflns_number 10595
_diffrn_reflns_theta_full 26.40
_diffrn_reflns_theta_max 26.40
_diffrn_reflns_theta_min 1.59
_exptl_absorpt_coefficient_mu .271
_exptl_absorpt_correction_T_max .928
_exptl_absorpt_correction_T_min .913
_exptl_absorpt_correction_type empirical
_exptl_absorpt_process_details '(SADABS; Sheldrick, 1996)'
_exptl_crystal_colour colorless
_exptl_crystal_density_diffrn 1.492
_exptl_crystal_density_method 'not measured'
_exptl_crystal_description prism
_exptl_crystal_F_000 584
_exptl_crystal_size_max .34
_exptl_crystal_size_mid .31
_exptl_crystal_size_min .28
_refine_diff_density_max .23
_refine_diff_density_min -.45
_refine_ls_extinction_method none
_refine_ls_goodness_of_fit_ref 1.07
_refine_ls_hydrogen_treatment mixed
_refine_ls_matrix_type full
_refine_ls_number_parameters 182
_refine_ls_number_reflns 2503
_refine_ls_number_restraints 2
_refine_ls_restrained_S_all 1.066
_refine_ls_R_factor_all .051
_refine_ls_R_factor_gt .044
_refine_ls_shift/su_max .003
_refine_ls_shift/su_mean .000
_refine_ls_structure_factor_coef Fsqd
_refine_ls_weighting_details 'calc w = 1/[\s^2^(Fo^2^)+(0.0570P)^2^+0.5101P] where P=(Fo^2^+2Fc^2^)/3'
_refine_ls_weighting_scheme calc
_refine_ls_wR_factor_ref .113
_reflns_number_gt 2157
_reflns_number_total 2503
_reflns_threshold_expression I>2\s(I)
_cod_data_source_file bk1544.cif
_cod_data_source_block PHI492
_cod_depositor_comments
;
The following automatic conversions were performed:
'_symmetry_cell_setting' value 'Monoclinic' changed to 'monoclinic'
according to '/home/saulius/struct/CIF-dictionaries/cif_core.dic'
dictionary named 'cif_core.dic' version 2.4.1 from 2010-06-29.

Automatic conversion script
Id: cif_fix_enum 1527 2010-12-29 10:47:43Z saulius 

The following automatic conversions were performed:

'_symmetry_cell_setting' value 'Monoclinic' changed to 'monoclinic'
according to /home/saulius/struct/CIF-dictionaries/cif_core.dic
dictionary named 'cif_core.dic' version 2.4.1 from 2010-06-29.

Automatic conversion script
Id: cif_fix_values 1715 2011-07-08 13:25:40Z adriana 
;
_cod_original_sg_symbol_H-M 'P 21/n'
_cod_database_code 2011395
_cod_database_fobs_code 2011395

loop_
_symmetry_equiv_pos_as_xyz
'x, y, z'
'-x+1/2, y+1/2, -z+1/2'
'-x, -y, -z'
'x-1/2, -y-1/2, z-1/2'

loop_
_atom_site_label
_atom_site_fract_x
_atom_site_fract_y
_atom_site_fract_z
_atom_site_U_iso_or_equiv
_atom_site_adp_type
_atom_site_calc_flag
_atom_site_refinement_flags
_atom_site_occupancy
_atom_site_disorder_assembly
_atom_site_disorder_group
_atom_site_type_symbol
S1 .92302(6) .96106(9) .186661(18) .03941(17) Uani d . 1 . . S
O1 .7903(2) .8542(3) .20405(7) .0594(4) Uani d . 1 . . O
O2 1.04355(19) .8031(3) .17545(6) .0555(4) Uani d . 1 . . O
O7 .82385(16) 1.4044(3) -.06543(5) .0446(4) Uani d . 1 . . O
O9 .75956(19) 1.5746(3) -.15671(6) .0540(4) Uani d D 1 . . O
H9 .799(3) 1.485(5) -.1335(9) .076(9) Uiso d D 1 . . H
N1 .71869(19) 1.5741(3) .00206(6) .0389(4) Uani d D 1 . . N
H1 .657(2) 1.682(3) .0096(9) .043(6) Uiso d D 1 . . H
N11 .5095(2) 2.0899(4) -.05154(8) .0566(5) Uani d . 1 . . N
C1 .7722(2) 1.4183(3) .04377(7) .0347(4) Uani d . 1 . . C
C2 .8655(2) 1.2177(4) .03973(8) .0404(4) Uani d . 1 . . C
H2 .8960 1.1769 .0078 .048 Uiso calc R 1 . . H
C3 .9123(2) 1.0798(3) .08344(8) .0388(4) Uani d . 1 . . C
H3 .9761 .9475 .0810 .047 Uiso calc R 1 . . H
C4 .8650(2) 1.1370(3) .13082(7) .0337(4) Uani d . 1 . . C
C5 .7714(2) 1.3354(4) .13495(8) .0413(5) Uani d . 1 . . C
H5 .7389 1.3734 .1668 .050 Uiso calc R 1 . . H
C6 .7270(2) 1.4751(4) .09191(8) .0422(5) Uani d . 1 . . C
H6 .6658 1.6100 .0949 .051 Uiso calc R 1 . . H
C7 .7434(2) 1.5618(3) -.04842(8) .0355(4) Uani d . 1 . . C
C8 .6686(2) 1.7474(3) -.08386(8) .0366(4) Uani d . 1 . . C
C9 .6804(2) 1.7415(4) -.13599(8) .0405(4) Uani d . 1 . . C
C10 .6065(3) 1.9207(4) -.17414(9) .0530(6) Uani d . 1 . . C
H10A .5829 1.8454 -.2077 .079 Uiso calc R 1 . . H
H10B .6752 2.0537 -.1767 .079 Uiso calc R 1 . . H
H10C .5138 1.9788 -.1627 .079 Uiso calc R 1 . . H
C11 .5806(2) 1.9372(4) -.06545(8) .0407(4) Uani d . 1 . . C
C12 .9998(3) 1.1723(4) .23398(8) .0517(5) Uani d . 1 . . C
H12A 1.0518 1.0884 .2637 .078 Uiso calc R 1 . . H
H12B .9184 1.2682 .2446 .078 Uiso calc R 1 . . H
H12C 1.0710 1.2754 .2195 .078 Uiso calc R 1 . . H

loop_
_atom_site_aniso_label
_atom_site_aniso_U_11
_atom_site_aniso_U_22
_atom_site_aniso_U_33
_atom_site_aniso_U_12
_atom_site_aniso_U_13
_atom_site_aniso_U_23
S1 .0506(3) .0333(3) .0355(3) .0060(2) .0100(2) .00012(18)
O1 .0708(10) .0500(9) .0616(10) -.0100(8) .0247(8) .0067(8)
O2 .0685(10) .0520(9) .0462(8) .0283(8) .0079(7) .0012(7)
O7 .0515(8) .0398(8) .0448(8) .0173(6) .0143(6) .0045(6)
O9 .0674(10) .0517(9) .0441(9) .0244(8) .0125(8) .0043(7)
N1 .0438(9) .0332(8) .0403(9) .0129(7) .0079(7) -.0003(7)
N11 .0625(12) .0487(11) .0594(12) .0251(10) .0112(10) .0002(9)
C1 .0353(9) .0301(9) .0388(10) .0029(7) .0055(7) -.0017(7)
C2 .0456(10) .0404(10) .0365(10) .0123(9) .0105(8) -.0025(8)
C3 .0431(10) .0346(10) .0397(10) .0115(8) .0088(8) -.0017(8)
C4 .0344(9) .0309(9) .0363(9) .0017(7) .0068(7) -.0014(7)
C5 .0488(11) .0390(10) .0378(10) .0097(9) .0122(9) -.0038(8)
C6 .0472(11) .0352(10) .0451(11) .0141(9) .0095(9) -.0032(8)
C7 .0339(9) .0305(9) .0425(10) .0028(7) .0063(8) -.0001(8)
C8 .0349(9) .0312(9) .0439(11) .0053(8) .0065(8) .0009(8)
C9 .0399(10) .0371(10) .0449(11) .0073(8) .0069(8) .0021(8)
C10 .0597(13) .0518(13) .0473(12) .0182(11) .0070(10) .0093(10)
C11 .0403(10) .0379(10) .0436(11) .0072(8) .0039(8) .0036(8)
C12 .0640(13) .0536(13) .0370(11) .0040(11) .0045(10) -.0069(9)

loop_
_atom_type_symbol
_atom_type_description
_atom_type_scat_dispersion_real
_atom_type_scat_dispersion_imag
_atom_type_scat_source
C C .0033 .0016 'International Tables Vol C Tables 4.2.6.8 and 6.1.1.4'
H H .0000 .0000 'International Tables Vol C Tables 4.2.6.8 and 6.1.1.4'
N N .0061 .0033 'International Tables Vol C Tables 4.2.6.8 and 6.1.1.4'
O O .0106 .0060 'International Tables Vol C Tables 4.2.6.8 and 6.1.1.4'
S S .1246 .1234 'International Tables Vol C Tables 4.2.6.8 and 6.1.1.4'

loop_
_geom_angle_atom_site_label_1
_geom_angle_atom_site_label_2
_geom_angle_atom_site_label_3
_geom_angle
_geom_angle_publ_flag
O2 S1 O1 117.86(10) yes
O2 S1 C4 108.26(9) yes
O1 S1 C4 109.02(9) yes
O2 S1 C12 108.63(11) yes
O1 S1 C12 108.03(11) yes
C4 S1 C12 104.20(10) yes
C9 O9 H9 109(2) no
C7 N1 C1 128.78(16) yes
C7 N1 H1 116.6(15) no
C1 N1 H1 114.4(15) no
C6 C1 C2 119.22(18) no
C6 C1 N1 116.07(16) yes
C2 C1 N1 124.71(17) yes
C3 C2 C1 119.60(17) no
C3 C2 H2 120.2 no
C1 C2 H2 120.2 no
C2 C3 C4 120.46(17) no
C2 C3 H3 119.8 no
C4 C3 H3 119.8 no
C3 C4 C5 120.13(18) no
C3 C4 S1 120.80(14) yes
C5 C4 S1 119.07(14) yes
C6 C5 C4 119.56(17) no
C6 C5 H5 120.2 no
C4 C5 H5 120.2 no
C5 C6 C1 121.01(17) no
C5 C6 H6 119.5 no
C1 C6 H6 119.5 no
O7 C7 N1 123.37(17) yes
O7 C7 C8 119.91(17) yes
N1 C7 C8 116.72(16) yes
C9 C8 C11 117.63(17) yes
C9 C8 C7 120.73(17) yes
C11 C8 C7 121.64(17) yes
O9 C9 C8 122.25(18) yes
O9 C9 C10 114.07(18) yes
C8 C9 C10 123.69(18) yes
C9 C10 H10A 109.5 no
C9 C10 H10B 109.5 no
H10A C10 H10B 109.5 no
C9 C10 H10C 109.5 no
H10A C10 H10C 109.5 no
H10B C10 H10C 109.5 no
N11 C11 C8 178.9(2) yes
S1 C12 H12A 109.5 no
S1 C12 H12B 109.5 no
H12A C12 H12B 109.5 no
S1 C12 H12C 109.5 no
H12A C12 H12C 109.5 no
H12B C12 H12C 109.5 no

loop_
_geom_bond_atom_site_label_1
_geom_bond_atom_site_label_2
_geom_bond_site_symmetry_2
_geom_bond_distance
_geom_bond_publ_flag
S1 O2 . 1.4336(15) yes
S1 O1 . 1.4339(16) yes
S1 C4 . 1.7596(19) yes
S1 C12 . 1.760(2) yes
O7 C7 . 1.239(2) yes
O9 C9 . 1.313(2) yes
O9 H9 . .819(10) yes
N1 C7 . 1.353(3) yes
N1 C1 . 1.412(2) yes
N1 H1 . .851(10) no
N11 C11 . 1.138(2) yes
C1 C6 . 1.392(3) no
C1 C2 . 1.393(2) no
C2 C3 . 1.380(3) no
C2 H2 . .9300 no
C3 C4 . 1.382(3) no
C3 H3 . .9300 no
C4 C5 . 1.385(3) no
C5 C6 . 1.368(3) no
C5 H5 . .9300 no
C6 H6 . .9300 no
C7 C8 . 1.472(3) yes
C8 C9 . 1.366(3) yes
C8 C11 . 1.424(3) yes
C9 C10 . 1.486(3) yes
C10 H10A . .9600 no
C10 H10B . .9600 no
C10 H10C . .9600 no
C12 H12A . .9600 no
C12 H12B . .9600 no
C12 H12C . .9600 no

loop_
_geom_hbond_atom_site_label_D
_geom_hbond_atom_site_label_H
_geom_hbond_atom_site_label_A
_geom_hbond_site_symmetry_A
_geom_hbond_distance_DH
_geom_hbond_distance_HA
_geom_hbond_distance_DA
_geom_hbond_angle_DHA
O9 H9 O7 . .819(10) 1.800(18) 2.534(2) 148(3)
N1 H1 N11 3_695 .851(10) 2.307(11) 3.132(2) 164(2)

loop_
_cod_related_entry_id
_cod_related_entry_database
_cod_related_entry_code
1 ChemSpider 21182351
